data_7155821
loop_
_publ_author_name
'Koeller, Sylvain'
'Lescure, Marie-Helene'
'Davies, Clotilde'
'Desvergne, Jean-Pierre'
'massip, St\'ephane'
'Bibal, Brigitte'

_publ_section_title
;
 Insight into the Deprotonation at the Half-Equivalence for
 (Thio)Amido-Benzimidazoles in the Presence of Anions
;
_journal_name_full 'Org. Biomol. Chem.'
_journal_paper_doi 10.1039/C7OB01704A
_journal_year 2017
_chemical_formula_sum 'C33 H52 N4 O S'
_chemical_formula_weight 552.85
_chemical_name_systematic
; 
 ? 
;
_space_group_IT_number 15
_symmetry_cell_setting monoclinic
_symmetry_space_group_name_Hall '-C 2yc'
_symmetry_space_group_name_H-M 'C 1 2/c 1'
_atom_sites_solution_hydrogens geom
_atom_sites_solution_primary direct
_atom_sites_solution_secondary difmap
_audit_creation_method SHELXL-97
_audit_update_record
;
2017-04-25 deposited with the CCDC.
2017-08-14 downloaded from the CCDC.
;
_cell_angle_alpha 90.00
_cell_angle_beta 93.435(7)
_cell_angle_gamma 90.00
_cell_formula_units_Z 8
_cell_length_a 46.4589(8)
_cell_length_b 7.76490(10)
_cell_length_c 18.0818(13)
_cell_measurement_reflns_used 4528
_cell_measurement_temperature 153(2)
_cell_measurement_theta_max 68.25
_cell_measurement_theta_min 6.77
_cell_volume 6511.3(5)
_computing_cell_refinement 'CrystalClear Expert 2.1 43b(Rigaku, 2013)'
_computing_data_collection 'CrystalClear Expert 2.1 43b(Rigaku, 2013)'
_computing_data_reduction 'CrystalClear Expert 2.1 43b(Rigaku, 2013)'
_computing_structure_refinement 'SHELXL (Sheldrick, 2008)'
_computing_structure_solution 'SHELXS (Sheldrick, 2008)'
_diffrn_ambient_temperature 153(2)
_diffrn_measured_fraction_theta_full 0.981
_diffrn_measured_fraction_theta_max 0.981
_diffrn_measurement_device_type 'Rigaku RAXIS Rapid'
_diffrn_measurement_method \w-scans
_diffrn_radiation_monochromator confocal
_diffrn_radiation_source 'micro-focus rotating anode'
_diffrn_radiation_type CuK\a
_diffrn_radiation_wavelength 1.54187
_diffrn_reflns_av_R_equivalents 0.0393
_diffrn_reflns_av_sigmaI/netI 0.0393
_diffrn_reflns_limit_h_max 50
_diffrn_reflns_limit_h_min -55
_diffrn_reflns_limit_k_max 9
_diffrn_reflns_limit_k_min -6
_diffrn_reflns_limit_l_max 21
_diffrn_reflns_limit_l_min -21
_diffrn_reflns_number 23276
_diffrn_reflns_theta_full 68.25
_diffrn_reflns_theta_max 68.25
_diffrn_reflns_theta_min 6.77
_exptl_absorpt_coefficient_mu 1.102
_exptl_absorpt_correction_T_max 0.9470
_exptl_absorpt_correction_T_min 0.8097
_exptl_absorpt_correction_type multi-scan
_exptl_absorpt_process_details 'CrystalClear Expert 2.1 43b(Rigaku, 2013)'
_exptl_crystal_colour yellow
_exptl_crystal_density_diffrn 1.128
_exptl_crystal_density_method 'not measured'
_exptl_crystal_description prism
_exptl_crystal_F_000 2416
_exptl_crystal_size_max 0.20
_exptl_crystal_size_mid 0.12
_exptl_crystal_size_min 0.05
_refine_diff_density_max 0.210
_refine_diff_density_min -0.244
_refine_diff_density_rms 0.045
_refine_ls_extinction_coef 0.00039(5)
_refine_ls_extinction_expression Fc^*^=kFc[1+0.001xFc^2^\l^3^/sin(2\q)]^-1/4^
_refine_ls_extinction_method SHELXL
_refine_ls_goodness_of_fit_ref 1.017
_refine_ls_hydrogen_treatment mixed
_refine_ls_matrix_type full
_refine_ls_number_parameters 359
_refine_ls_number_reflns 5861
_refine_ls_number_restraints 0
_refine_ls_restrained_S_all 1.017
_refine_ls_R_factor_all 0.0562
_refine_ls_R_factor_gt 0.0459
_refine_ls_shift/su_max 0.001
_refine_ls_shift/su_mean 0.000
_refine_ls_structure_factor_coef Fsqd
_refine_ls_weighting_details 'calc w=1/[\s^2^(Fo^2^)+(0.0832P)^2^+2.2559P] where P=(Fo^2^+2Fc^2^)/3'
_refine_ls_weighting_scheme calc
_refine_ls_wR_factor_gt 0.1270
_refine_ls_wR_factor_ref 0.1462
_reflns_number_gt 4528
_reflns_number_total 5861
_reflns_threshold_expression >2sigma(I)
_cod_data_source_file c7ob01704a2.cif
_cod_data_source_block sk90tbaf
_cod_original_sg_symbol_H-M C2/c
_cod_database_code 7155821

loop_
_symmetry_equiv_pos_as_xyz
'x, y, z'
'-x, y, -z+1/2'
'x+1/2, y+1/2, z'
'-x+1/2, y+1/2, -z+1/2'
'-x, -y, -z'
'x, -y, z-1/2'
'-x+1/2, -y+1/2, -z'
'x+1/2, -y+1/2, z-1/2'

loop_
_atom_site_label
_atom_site_type_symbol
_atom_site_fract_x
_atom_site_fract_y
_atom_site_fract_z
_atom_site_U_iso_or_equiv
_atom_site_adp_type
_atom_site_occupancy
_atom_site_symmetry_multiplicity
_atom_site_calc_flag
_atom_site_refinement_flags
C1 C 0.19150(4) 0.1072(2) 0.33931(9) 0.0403(4) Uani 1 1 d .
H1 H 0.1831 0.0820 0.3848 0.048 Uiso 1 1 calc R
C2 C 0.22096(4) 0.1287(2) 0.33729(10) 0.0420(4) Uani 1 1 d .
C3 C 0.23351(4) 0.1716(2) 0.27049(11) 0.0429(4) Uani 1 1 d .
C4 C 0.21640(4) 0.1877(2) 0.20498(10) 0.0422(4) Uani 1 1 d .
H4 H 0.2247 0.2166 0.1598 0.051 Uiso 1 1 calc R
C5 C 0.18691(4) 0.1602(2) 0.20738(9) 0.0356(4) Uani 1 1 d .
C6 C 0.17404(4) 0.1230(2) 0.27361(9) 0.0350(4) Uani 1 1 d .
N7 N 0.16425(3) 0.16701(18) 0.15446(8) 0.0360(3) Uani 1 1 d .
C8 C 0.13923(4) 0.1368(2) 0.18935(9) 0.0340(4) Uani 1 1 d .
N9 N 0.14435(3) 0.10880(18) 0.26214(7) 0.0356(3) Uani 1 1 d .
C10 C 0.23986(4) 0.1018(3) 0.40761(11) 0.0530(5) Uani 1 1 d .
H10A H 0.2277 0.0757 0.4487 0.080 Uiso 1 1 calc R
H10B H 0.2510 0.2067 0.4190 0.080 Uiso 1 1 calc R
H10C H 0.2531 0.0056 0.4006 0.080 Uiso 1 1 calc R
C11 C 0.26573(4) 0.2000(3) 0.26981(12) 0.0571(6) Uani 1 1 d .
H11A H 0.2705 0.2418 0.2209 0.086 Uiso 1 1 calc R
H11B H 0.2758 0.0911 0.2806 0.086 Uiso 1 1 calc R
H11C H 0.2717 0.2854 0.3075 0.086 Uiso 1 1 calc R
N12 N 0.11164(3) 0.14408(18) 0.15863(7) 0.0373(4) Uani 1 1 d .
C13 C 0.10545(4) 0.1608(2) 0.08667(9) 0.0372(4) Uani 1 1 d .
S14 S 0.127806(11) 0.15710(7) 0.01495(2) 0.05016(18) Uani 1 1 d .
C15 C 0.07383(4) 0.1896(2) 0.06747(10) 0.0405(4) Uani 1 1 d .
C16 C 0.06124(4) 0.1513(3) -0.00303(11) 0.0502(5) Uani 1 1 d .
H16 H 0.0726 0.1052 -0.0402 0.060 Uiso 1 1 calc R
C17 C 0.03224(5) 0.1809(3) -0.01818(12) 0.0610(6) Uani 1 1 d .
H17 H 0.0238 0.1534 -0.0659 0.073 Uiso 1 1 calc R
C18 C 0.01501(5) 0.2498(3) 0.03440(12) 0.0613(6) Uani 1 1 d .
H18 H -0.0049 0.2701 0.0230 0.074 Uiso 1 1 calc R
C19 C 0.02746(4) 0.2885(3) 0.10392(11) 0.0527(5) Uani 1 1 d .
C21 C 0.05660(4) 0.2570(3) 0.11996(10) 0.0446(5) Uani 1 1 d .
H21 H 0.0648 0.2824 0.1681 0.054 Uiso 1 1 calc R
O21 O 0.01292(3) 0.3550(2) 0.16133(9) 0.0715(5) Uani 1 1 d .
C22 C -0.01758(5) 0.3778(5) 0.14965(17) 0.0938(10) Uani 1 1 d .
H22A H -0.0253 0.4241 0.1948 0.141 Uiso 1 1 calc R
H22B H -0.0267 0.2666 0.1376 0.141 Uiso 1 1 calc R
H22C H -0.0216 0.4583 0.1086 0.141 Uiso 1 1 calc R
C60 C 0.47295(5) 0.3389(3) 0.32416(13) 0.0654(6) Uani 1 1 d .
H60A H 0.4863 0.4355 0.3193 0.098 Uiso 1 1 calc R
H60B H 0.4829 0.2306 0.3148 0.098 Uiso 1 1 calc R
H60C H 0.4661 0.3375 0.3744 0.098 Uiso 1 1 calc R
C61 C 0.44732(4) 0.3592(3) 0.26812(12) 0.0516(5) Uani 1 1 d .
H61A H 0.4376 0.4698 0.2773 0.062 Uiso 1 1 calc R
H61B H 0.4544 0.3638 0.2176 0.062 Uiso 1 1 calc R
C62 C 0.42557(4) 0.2137(3) 0.27161(10) 0.0459(5) Uani 1 1 d .
H62A H 0.4196 0.2010 0.3229 0.055 Uiso 1 1 calc R
H62B H 0.4345 0.1040 0.2568 0.055 Uiso 1 1 calc R
C63 C 0.39950(4) 0.2534(2) 0.21983(9) 0.0374(4) Uani 1 1 d .
H63A H 0.4063 0.2803 0.1703 0.045 Uiso 1 1 calc R
H63B H 0.3901 0.3582 0.2380 0.045 Uiso 1 1 calc R
N64 N 0.37690(3) 0.11152(18) 0.21101(7) 0.0348(3) Uani 1 1 d .
C65 C 0.35271(4) 0.1859(2) 0.16051(9) 0.0368(4) Uani 1 1 d .
H65A H 0.3451 0.2892 0.1849 0.044 Uiso 1 1 calc R
H65B H 0.3610 0.2247 0.1142 0.044 Uiso 1 1 calc R
C66 C 0.32756(4) 0.0671(3) 0.13990(10) 0.0450(5) Uani 1 1 d .
H66A H 0.3187 0.0274 0.1853 0.054 Uiso 1 1 calc R
H66B H 0.3345 -0.0353 0.1136 0.054 Uiso 1 1 calc R
C67 C 0.30527(4) 0.1633(3) 0.09021(11) 0.0494(5) Uani 1 1 d .
H67A H 0.2998 0.2706 0.1154 0.059 Uiso 1 1 calc R
H67B H 0.3141 0.1961 0.0437 0.059 Uiso 1 1 calc R
C68 C 0.27835(4) 0.0583(3) 0.07128(12) 0.0613(6) Uani 1 1 d .
H68A H 0.2650 0.1258 0.0389 0.092 Uiso 1 1 calc R
H68B H 0.2691 0.0287 0.1169 0.092 Uiso 1 1 calc R
H68C H 0.2836 -0.0475 0.0457 0.092 Uiso 1 1 calc R
C69 C 0.32602(5) 0.2556(3) 0.44592(11) 0.0531(5) Uani 1 1 d .
H69A H 0.3174 0.1986 0.4876 0.080 Uiso 1 1 calc R
H69B H 0.3112 0.3213 0.4173 0.080 Uiso 1 1 calc R
H69C H 0.3413 0.3338 0.4648 0.080 Uiso 1 1 calc R
C70 C 0.33871(4) 0.1208(2) 0.39637(10) 0.0432(4) Uani 1 1 d .
H70A H 0.3232 0.0411 0.3781 0.052 Uiso 1 1 calc R
H70B H 0.3533 0.0527 0.4259 0.052 Uiso 1 1 calc R
C71 C 0.35270(4) 0.2000(2) 0.33036(9) 0.0382(4) Uani 1 1 d .
H71A H 0.3381 0.2645 0.2994 0.046 Uiso 1 1 calc R
H71B H 0.3680 0.2815 0.3480 0.046 Uiso 1 1 calc R
C72 C 0.36558(4) 0.0587(2) 0.28481(9) 0.0379(4) Uani 1 1 d .
H72A H 0.3507 -0.0311 0.2752 0.045 Uiso 1 1 calc R
H72B H 0.3816 0.0053 0.3152 0.045 Uiso 1 1 calc R
C73 C 0.38917(4) -0.0504(2) 0.17755(9) 0.0373(4) Uani 1 1 d .
H73A H 0.4042 -0.0977 0.2131 0.045 Uiso 1 1 calc R
H73B H 0.3736 -0.1371 0.1718 0.045 Uiso 1 1 calc R
C74 C 0.40221(4) -0.0276(2) 0.10324(9) 0.0431(4) Uani 1 1 d .
H74A H 0.3890 0.0414 0.0701 0.052 Uiso 1 1 calc R
H74B H 0.4206 0.0359 0.1103 0.052 Uiso 1 1 calc R
C75 C 0.40758(4) -0.2000(2) 0.06745(10) 0.0464(5) Uani 1 1 d .
H75A H 0.3892 -0.2642 0.0616 0.056 Uiso 1 1 calc R
H75B H 0.4211 -0.2679 0.1004 0.056 Uiso 1 1 calc R
C76 C 0.42011(5) -0.1810(3) -0.00773(11) 0.0560(6) Uani 1 1 d .
H76A H 0.4232 -0.2954 -0.0288 0.084 Uiso 1 1 calc R
H76B H 0.4385 -0.1195 -0.0021 0.084 Uiso 1 1 calc R
H76C H 0.4067 -0.1159 -0.0409 0.084 Uiso 1 1 calc R
H7 H 0.1632(5) 0.179(3) 0.1055(12) 0.060(6) Uiso 1 1 d .

loop_
_atom_site_aniso_label
_atom_site_aniso_U_11
_atom_site_aniso_U_22
_atom_site_aniso_U_33
_atom_site_aniso_U_23
_atom_site_aniso_U_13
_atom_site_aniso_U_12
C1 0.0503(11) 0.0382(10) 0.0317(9) -0.0005(7) -0.0030(8) 0.0040(8)
C2 0.0461(11) 0.0374(10) 0.0413(10) -0.0032(8) -0.0073(8) 0.0027(8)
C3 0.0423(10) 0.0372(10) 0.0483(10) -0.0010(8) -0.0038(8) -0.0001(8)
C4 0.0449(11) 0.0398(10) 0.0419(10) 0.0036(8) 0.0027(8) -0.0009(8)
C5 0.0422(10) 0.0305(9) 0.0334(9) 0.0023(7) -0.0022(7) 0.0012(7)
C6 0.0427(10) 0.0301(9) 0.0317(8) -0.0008(7) -0.0025(7) 0.0017(7)
N7 0.0429(9) 0.0362(8) 0.0286(7) 0.0026(6) -0.0002(6) -0.0005(6)
C8 0.0399(10) 0.0305(9) 0.0314(8) 0.0004(7) -0.0004(7) -0.0009(7)
N9 0.0404(8) 0.0366(8) 0.0296(7) 0.0010(6) -0.0005(6) 0.0005(6)
C10 0.0555(12) 0.0536(13) 0.0479(11) -0.0036(9) -0.0144(9) 0.0060(10)
C11 0.0440(12) 0.0644(14) 0.0620(13) 0.0023(11) -0.0035(10) -0.0005(10)
N12 0.0421(8) 0.0383(8) 0.0309(7) 0.0023(6) -0.0020(6) -0.0004(6)
C13 0.0469(10) 0.0308(9) 0.0332(9) 0.0010(7) -0.0030(8) 0.0016(7)
S14 0.0561(3) 0.0634(4) 0.0307(3) 0.0065(2) 0.0001(2) 0.0128(2)
C15 0.0467(11) 0.0360(10) 0.0378(9) 0.0031(7) -0.0067(8) 0.0005(8)
C16 0.0570(12) 0.0502(12) 0.0419(10) -0.0021(9) -0.0103(9) 0.0031(9)
C17 0.0614(14) 0.0713(15) 0.0475(12) -0.0013(10) -0.0206(11) 0.0014(11)
C18 0.0453(12) 0.0743(16) 0.0620(13) 0.0054(12) -0.0167(10) 0.0020(11)
C19 0.0438(11) 0.0615(13) 0.0520(12) 0.0017(10) -0.0043(9) 0.0038(10)
C21 0.0429(11) 0.0499(12) 0.0400(10) -0.0008(8) -0.0067(8) -0.0009(9)
O21 0.0405(8) 0.1115(14) 0.0620(10) -0.0083(9) -0.0018(7) 0.0147(8)
C22 0.0462(14) 0.150(3) 0.0842(19) -0.0012(18) -0.0016(13) 0.0211(16)
C60 0.0469(12) 0.0855(18) 0.0626(14) -0.0123(12) -0.0062(11) -0.0055(11)
C61 0.0429(11) 0.0604(13) 0.0512(11) -0.0081(9) -0.0010(9) -0.0031(9)
C62 0.0432(11) 0.0524(12) 0.0414(10) 0.0007(9) -0.0031(8) 0.0029(9)
C63 0.0381(10) 0.0387(10) 0.0352(9) 0.0007(7) 0.0014(7) -0.0025(8)
N64 0.0389(8) 0.0353(8) 0.0299(7) 0.0011(6) 0.0006(6) 0.0021(6)
C65 0.0393(10) 0.0399(10) 0.0309(8) 0.0006(7) -0.0018(7) 0.0056(8)
C66 0.0436(11) 0.0458(11) 0.0444(10) -0.0052(8) -0.0061(8) 0.0014(8)
C67 0.0458(11) 0.0580(13) 0.0435(10) -0.0034(9) -0.0061(9) 0.0031(9)
C68 0.0509(12) 0.0637(14) 0.0669(14) -0.0175(11) -0.0151(10) 0.0061(10)
C69 0.0614(13) 0.0579(13) 0.0411(10) -0.0058(9) 0.0131(9) -0.0097(10)
C70 0.0496(11) 0.0426(10) 0.0377(9) 0.0022(8) 0.0049(8) -0.0045(8)
C71 0.0416(10) 0.0399(10) 0.0332(9) 0.0017(7) 0.0030(7) -0.0001(8)
C72 0.0440(10) 0.0382(10) 0.0314(9) 0.0045(7) 0.0025(7) -0.0016(8)
C73 0.0423(10) 0.0329(9) 0.0367(9) -0.0010(7) 0.0008(7) 0.0054(8)
C74 0.0463(10) 0.0439(11) 0.0396(10) -0.0007(8) 0.0064(8) 0.0066(8)
C75 0.0549(12) 0.0421(11) 0.0420(10) -0.0053(8) 0.0023(9) 0.0056(9)
C76 0.0705(14) 0.0543(13) 0.0438(11) -0.0080(9) 0.0072(10) 0.0124(11)

loop_
_atom_type_symbol
_atom_type_description
_atom_type_scat_dispersion_real
_atom_type_scat_dispersion_imag
_atom_type_scat_source
C C 0.0181 0.0091 'International Tables Vol C Tables 4.2.6.8 and 6.1.1.4'
H H 0.0000 0.0000 'International Tables Vol C Tables 4.2.6.8 and 6.1.1.4'
N N 0.0311 0.0180 'International Tables Vol C Tables 4.2.6.8 and 6.1.1.4'
O O 0.0492 0.0322 'International Tables Vol C Tables 4.2.6.8 and 6.1.1.4'
S S 0.3331 0.5567 'International Tables Vol C Tables 4.2.6.8 and 6.1.1.4'

loop_
_geom_angle_atom_site_label_1
_geom_angle_atom_site_label_2
_geom_angle_atom_site_label_3
_geom_angle
C2 C1 C6 119.38(17)
C1 C2 C3 120.77(16)
C1 C2 C10 119.09(18)
C3 C2 C10 120.12(17)
C4 C3 C2 120.32(17)
C4 C3 C11 119.65(18)
C2 C3 C11 120.03(17)
C5 C4 C3 118.26(17)
N7 C5 C4 133.20(16)
N7 C5 C6 104.69(15)
C4 C5 C6 122.06(15)
N9 C6 C5 111.12(14)
N9 C6 C1 129.73(16)
C5 C6 C1 119.14(16)
C8 N7 C5 107.81(14)
N9 C8 N12 120.80(15)
N9 C8 N7 111.89(15)
N12 C8 N7 127.17(15)
C8 N9 C6 104.48(14)
C13 N12 C8 123.16(15)
N12 C13 C15 113.14(16)
N12 C13 S14 129.72(14)
C15 C13 S14 117.14(12)
C21 C15 C16 118.54(17)
C21 C15 C13 119.70(15)
C16 C15 C13 121.75(18)
C17 C16 C15 119.7(2)
C16 C17 C18 121.72(19)
C17 C18 C19 118.62(19)
O21 C19 C18 124.78(19)
O21 C19 C21 115.19(17)
C18 C19 C21 120.0(2)
C15 C21 C19 121.39(17)
C19 O21 C22 117.54(18)
C62 C61 C60 112.96(17)
C61 C62 C63 109.36(15)
C62 C63 N64 115.94(14)
C65 N64 C72 110.37(13)
C65 N64 C73 110.90(12)
C72 N64 C73 106.48(12)
C65 N64 C63 105.57(12)
C72 N64 C63 112.06(12)
C73 N64 C63 111.53(13)
C66 C65 N64 116.57(14)
C65 C66 C67 109.41(16)
C68 C67 C66 113.07(17)
C69 C70 C71 112.52(16)
C72 C71 C70 109.56(15)
C71 C72 N64 116.77(14)
C74 C73 N64 115.78(14)
C75 C74 C73 111.12(15)
C74 C75 C76 112.27(16)

loop_
_geom_bond_atom_site_label_1
_geom_bond_atom_site_label_2
_geom_bond_distance
C1 C2 1.382(3)
C1 C6 1.403(2)
C2 C3 1.412(3)
C2 C10 1.516(2)
C3 C4 1.392(2)
C3 C11 1.514(3)
C4 C5 1.390(2)
C5 N7 1.380(2)
C5 C6 1.400(2)
C6 N9 1.387(2)
N7 C8 1.375(2)
C8 N9 1.341(2)
C8 N12 1.367(2)
N12 C13 1.322(2)
C13 C15 1.506(2)
C13 S14 1.7095(19)
C15 C21 1.381(3)
C15 C16 1.402(2)
C16 C17 1.378(3)
C17 C18 1.387(3)
C18 C19 1.385(3)
C19 O21 1.373(2)
C19 C21 1.389(3)
O21 C22 1.431(3)
C60 C61 1.525(3)
C61 C62 1.520(3)
C62 C63 1.518(2)
C63 N64 1.523(2)
N64 C65 1.519(2)
N64 C72 1.520(2)
N64 C73 1.521(2)
C65 C66 1.518(2)
C66 C67 1.525(2)
C67 C68 1.515(3)
C69 C70 1.519(3)
C70 C71 1.523(2)
C71 C72 1.516(2)
C73 C74 1.517(2)
C74 C75 1.514(2)
C75 C76 1.518(3)

loop_
_geom_torsion_atom_site_label_1
_geom_torsion_atom_site_label_2
_geom_torsion_atom_site_label_3
_geom_torsion_atom_site_label_4
_geom_torsion
C6 C1 C2 C3 2.0(3)
C6 C1 C2 C10 -176.66(16)
C1 C2 C3 C4 -2.0(3)
C10 C2 C3 C4 176.67(17)
C1 C2 C3 C11 178.14(18)
C10 C2 C3 C11 -3.2(3)
C2 C3 C4 C5 -0.1(3)
C11 C3 C4 C5 179.78(17)
C3 C4 C5 N7 179.27(17)
C3 C4 C5 C6 2.2(3)
N7 C5 C6 N9 -0.54(19)
C4 C5 C6 N9 177.28(16)
N7 C5 C6 C1 -179.97(15)
C4 C5 C6 C1 -2.1(3)
C2 C1 C6 N9 -179.29(17)
C2 C1 C6 C5 0.0(3)
C4 C5 N7 C8 -176.76(19)
C6 C5 N7 C8 0.71(18)
C5 N7 C8 N9 -0.67(19)
C5 N7 C8 N12 174.95(16)
N12 C8 N9 C6 -175.62(15)
N7 C8 N9 C6 0.32(18)
C5 C6 N9 C8 0.15(19)
C1 C6 N9 C8 179.50(17)
N9 C8 N12 C13 -175.71(15)
N7 C8 N12 C13 9.0(3)
C8 N12 C13 C15 -172.25(15)
C8 N12 C13 S14 6.8(3)
N12 C13 C15 C21 23.4(2)
S14 C13 C15 C21 -155.82(15)
N12 C13 C15 C16 -157.33(17)
S14 C13 C15 C16 23.5(2)
C21 C15 C16 C17 -0.2(3)
C13 C15 C16 C17 -179.56(17)
C15 C16 C17 C18 0.7(3)
C16 C17 C18 C19 -0.4(3)
C17 C18 C19 O21 -179.2(2)
C17 C18 C19 C21 -0.4(3)
C16 C15 C21 C19 -0.6(3)
C13 C15 C21 C19 178.75(18)
O21 C19 C21 C15 179.76(18)
C18 C19 C21 C15 0.9(3)
C18 C19 O21 C22 3.4(3)
C21 C19 O21 C22 -175.4(2)
C60 C61 C62 C63 174.29(17)
C61 C62 C63 N64 174.16(15)
C62 C63 N64 C65 177.05(14)
C62 C63 N64 C72 56.86(19)
C62 C63 N64 C73 -62.42(18)
C72 N64 C65 C66 -61.05(19)
C73 N64 C65 C66 56.72(19)
C63 N64 C65 C66 177.66(14)
N64 C65 C66 C67 179.20(15)
C65 C66 C67 C68 -175.89(16)
C69 C70 C71 C72 178.39(15)
C70 C71 C72 N64 171.94(14)
C65 N64 C72 C71 -60.88(18)
C73 N64 C72 C71 178.67(14)
C63 N64 C72 C71 56.47(19)
C65 N64 C73 C74 60.71(18)
C72 N64 C73 C74 -179.18(14)
C63 N64 C73 C74 -56.65(18)
N64 C73 C74 C75 -167.33(14)
C73 C74 C75 C76 178.92(16)
